data_7033082
loop_
_publ_author_name
'Wei, Li'
'Wang, Guo-Ming'
'He, Huan'
'Yang, Bai-Feng'
'Yang, Guo-Yu'

_publ_section_title
;
 Series of open-framework aluminoborates containing [B5O10] clusters.
;
_journal_issue 3
_journal_name_full 'Dalton transactions (Cambridge, England : 2003)'
_journal_page_first 1420
_journal_page_last 1426
_journal_paper_doi 10.1039/c4dt02632b
_journal_volume 44
_journal_year 2015
_chemical_formula_sum 'C5 H Al B5 N3 O10'
_chemical_formula_weight 343.11
_chemical_name_systematic
; 
 ? 
;
_space_group_IT_number 61
_symmetry_cell_setting orthorhombic
_symmetry_space_group_name_Hall '-P 2ac 2ab'
_symmetry_space_group_name_H-M 'P b c a'
_atom_sites_solution_primary direct
_atom_sites_solution_secondary difmap
_audit_creation_method SHELXL-97
_cell_angle_alpha 90.00
_cell_angle_beta 90.00
_cell_angle_gamma 90.00
_cell_formula_units_Z 8
_cell_length_a 13.1857(6)
_cell_length_b 13.2861(5)
_cell_length_c 17.3296(7)
_cell_measurement_reflns_used 3566
_cell_measurement_temperature 293(2)
_cell_measurement_theta_max 29.4039
_cell_measurement_theta_min 2.8073
_cell_volume 3035.9(2)
_computing_cell_refinement 'Bruker FRAMBO'
_computing_data_collection 'Bruker FRAMBO'
_computing_data_reduction 'Bruker SHELXTL'
_computing_molecular_graphics 'Bruker SHELXTL'
_computing_publication_material 'Bruker SHELXTL'
_computing_structure_refinement 'Bruker SHELXTL'
_computing_structure_solution 'Bruker SHELXTL'
_diffrn_ambient_temperature 293(2)
_diffrn_detector_area_resol_mean 10.4170
_diffrn_measured_fraction_theta_full 0.987
_diffrn_measured_fraction_theta_max 0.987
_diffrn_measurement_device_type 'Xcalibur, Atlas, Gemini ultra'
_diffrn_measurement_method '\w scans'
_diffrn_radiation_monochromator graphite
_diffrn_radiation_source 'Enhance (Mo) X-ray Source'
_diffrn_radiation_type MoK\a
_diffrn_radiation_wavelength 0.71073
_diffrn_reflns_av_R_equivalents 0.0255
_diffrn_reflns_av_sigmaI/netI 0.0291
_diffrn_reflns_limit_h_max 15
_diffrn_reflns_limit_h_min -11
_diffrn_reflns_limit_k_max 14
_diffrn_reflns_limit_k_min -15
_diffrn_reflns_limit_l_max 20
_diffrn_reflns_limit_l_min -12
_diffrn_reflns_number 7433
_diffrn_reflns_theta_full 25.20
_diffrn_reflns_theta_max 25.20
_diffrn_reflns_theta_min 2.81
_exptl_absorpt_coefficient_mu 0.186
_exptl_absorpt_correction_T_max 1.00000
_exptl_absorpt_correction_T_min 0.91472
_exptl_absorpt_correction_type multi-scan
_exptl_crystal_colour colorless
_exptl_crystal_density_diffrn 1.501
_exptl_crystal_density_method 'not measured'
_exptl_crystal_description octahedral
_exptl_crystal_F_000 2304
_exptl_crystal_size_max 0.05
_exptl_crystal_size_mid 0.03
_exptl_crystal_size_min 0.02
_refine_diff_density_max 0.993
_refine_diff_density_min -0.641
_refine_diff_density_rms 0.094
_refine_ls_extinction_method none
_refine_ls_goodness_of_fit_ref 0.941
_refine_ls_matrix_type full
_refine_ls_number_parameters 217
_refine_ls_number_reflns 2697
_refine_ls_number_restraints 0
_refine_ls_restrained_S_all 0.941
_refine_ls_R_factor_all 0.0772
_refine_ls_R_factor_gt 0.0672
_refine_ls_shift/su_max 0.000
_refine_ls_shift/su_mean 0.000
_refine_ls_structure_factor_coef Fsqd
_refine_ls_weighting_details 'calc w=1/[\s^2^(Fo^2^)+(0.0995P)^2^+11.2466P] where P=(Fo^2^+2Fc^2^)/3'
_refine_ls_weighting_scheme calc
_refine_ls_wR_factor_gt 0.1799
_refine_ls_wR_factor_ref 0.1872
_reflns_number_gt 2296
_reflns_number_total 2697
_reflns_threshold_expression >2sigma(I)
_cod_data_source_file c4dt02632b2.cif
_cod_data_source_block 1
_cod_depositor_comments 'Adding full bibliography for 7033081--7033082.cif.'
_cod_original_sg_symbol_H-M Pbca
_cod_original_formula_sum 'C5 H Al B5  N3 O10'
_cod_database_code 7033082

loop_
_symmetry_equiv_pos_as_xyz
'x, y, z'
'-x+1/2, -y, z+1/2'
'-x, y+1/2, -z+1/2'
'x+1/2, -y+1/2, -z'
'-x, -y, -z'
'x-1/2, y, -z-1/2'
'x, -y-1/2, z-1/2'
'-x-1/2, y-1/2, z'

loop_
_atom_site_label
_atom_site_type_symbol
_atom_site_fract_x
_atom_site_fract_y
_atom_site_fract_z
_atom_site_U_iso_or_equiv
_atom_site_adp_type
_atom_site_occupancy
_atom_site_symmetry_multiplicity
_atom_site_calc_flag
Al1 Al 1.01041(7) 0.23633(7) 0.62704(5) 0.0164(3) Uani 1 1 d
B1 B 0.9384(3) 0.0956(3) 0.7507(2) 0.0223(8) Uani 1 1 d
B2 B 0.9271(3) -0.0631(3) 0.8199(2) 0.0207(8) Uani 1 1 d
B3 B 0.8644(3) 0.0924(3) 0.8838(2) 0.0257(9) Uani 1 1 d
B4 B 0.7088(3) 0.1726(3) 0.9328(2) 0.0224(8) Uani 1 1 d
B5 B 0.8660(3) 0.1944(3) 1.0048(2) 0.0215(8) Uani 1 1 d
C1 C 0.2686(10) 0.0185(8) 0.9223(7) 0.176(6) Uani 1 1 d
C2 C 0.1805(6) 0.0658(7) 0.9069(4) 0.100(3) Uani 1 1 d
C3 C 0.1753(6) 0.1342(11) 0.8314(4) 0.121(4) Uani 1 1 d
C4 C 0.8347(5) 0.3826(5) 0.8106(5) 0.084(2) Uani 1 1 d
C5 C 0.9682(9) 0.3963(6) 0.9104(4) 0.126(4) Uani 1 1 d
N1 N 0.1251(3) 0.1167(3) 0.9676(2) 0.0398(8) Uani 1 1 d
N2 N 0.1734(9) 0.2326(10) 0.8400(5) 0.170(5) Uani 1 1 d
N3 N 0.9370(3) 0.3513(3) 0.8346(2) 0.0535(11) Uani 1 1 d
O1 O 0.9686(2) 0.1427(2) 0.68755(15) 0.0364(7) Uani 1 1 d
O2 O 0.9428(2) -0.00915(17) 0.75231(13) 0.0300(6) Uani 1 1 d
O3 O 0.9524(2) -0.16111(18) 0.81738(15) 0.0332(7) Uani 1 1 d
O4 O 0.8890(2) -0.01646(18) 0.88277(13) 0.0284(6) Uani 1 1 d
O5 O 0.9064(2) 0.14369(18) 0.81578(15) 0.0321(6) Uani 1 1 d
O6 O 0.75515(19) 0.1061(2) 0.88570(14) 0.0330(6) Uani 1 1 d
O7 O 0.61064(19) 0.1966(2) 0.92934(15) 0.0333(7) Uani 1 1 d
O8 O 0.76488(19) 0.2183(2) 0.99161(15) 0.0328(7) Uani 1 1 d
O9 O 0.9107(2) 0.2315(2) 1.06791(14) 0.0345(7) Uani 1 1 d
O10 O 0.91447(18) 0.1357(2) 0.95284(15) 0.0329(7) Uani 1 1 d

loop_
_atom_site_aniso_label
_atom_site_aniso_U_11
_atom_site_aniso_U_22
_atom_site_aniso_U_33
_atom_site_aniso_U_23
_atom_site_aniso_U_13
_atom_site_aniso_U_12
Al1 0.0180(5) 0.0156(5) 0.0157(5) 0.0022(4) 0.0007(4) 0.0002(4)
B1 0.024(2) 0.0174(18) 0.0253(19) 0.0025(15) 0.0003(16) -0.0004(15)
B2 0.0236(19) 0.0173(18) 0.0211(18) 0.0019(15) -0.0006(15) -0.0021(15)
B3 0.025(2) 0.028(2) 0.0238(19) -0.0067(16) 0.0027(16) 0.0024(16)
B4 0.0203(19) 0.0245(19) 0.0224(18) 0.0036(15) -0.0024(15) 0.0011(15)
B5 0.0193(19) 0.0225(18) 0.0228(18) 0.0013(15) 0.0004(15) -0.0017(15)
C1 0.216(12) 0.138(8) 0.175(10) 0.095(8) 0.139(9) 0.122(8)
C2 0.085(5) 0.158(8) 0.056(4) -0.019(4) 0.005(3) 0.060(5)
C3 0.058(4) 0.266(14) 0.039(3) 0.016(6) 0.000(3) 0.040(6)
C4 0.057(4) 0.059(4) 0.136(6) 0.018(4) 0.024(4) 0.019(3)
C5 0.245(12) 0.082(5) 0.052(4) 0.016(4) -0.021(5) -0.081(6)
N1 0.0341(19) 0.046(2) 0.0397(19) -0.0064(16) -0.0004(15) 0.0002(16)
N2 0.229(12) 0.217(11) 0.064(4) 0.033(6) -0.019(5) -0.121(10)
N3 0.069(3) 0.044(2) 0.048(2) 0.0049(18) 0.017(2) -0.005(2)
O1 0.0522(18) 0.0293(14) 0.0276(14) 0.0123(11) -0.0001(12) -0.0094(13)
O2 0.0506(17) 0.0187(12) 0.0208(12) 0.0013(10) 0.0112(11) 0.0030(11)
O3 0.0490(17) 0.0185(12) 0.0321(14) 0.0049(11) 0.0011(12) 0.0079(11)
O4 0.0399(15) 0.0230(13) 0.0222(12) 0.0025(10) 0.0106(11) 0.0024(11)
O5 0.0458(16) 0.0174(12) 0.0331(14) -0.0015(10) 0.0087(12) 0.0034(11)
O6 0.0240(13) 0.0422(16) 0.0328(14) -0.0162(12) -0.0044(11) 0.0012(11)
O7 0.0213(13) 0.0436(16) 0.0348(14) 0.0025(12) -0.0060(11) 0.0064(11)
O8 0.0218(13) 0.0419(16) 0.0347(14) -0.0185(12) -0.0060(11) 0.0079(11)
O9 0.0269(14) 0.0481(17) 0.0285(13) -0.0116(12) -0.0057(11) -0.0071(12)
O10 0.0176(12) 0.0471(16) 0.0339(14) -0.0172(12) -0.0027(11) 0.0062(11)

loop_
_atom_type_symbol
_atom_type_description
_atom_type_scat_dispersion_real
_atom_type_scat_dispersion_imag
_atom_type_scat_source
C C 0.0033 0.0016 'International Tables Vol C Tables 4.2.6.8 and 6.1.1.4'
H H 0.0000 0.0000 'International Tables Vol C Tables 4.2.6.8 and 6.1.1.4'
B B 0.0013 0.0007 'International Tables Vol C Tables 4.2.6.8 and 6.1.1.4'
N N 0.0061 0.0033 'International Tables Vol C Tables 4.2.6.8 and 6.1.1.4'
O O 0.0106 0.0060 'International Tables Vol C Tables 4.2.6.8 and 6.1.1.4'
Al Al 0.0645 0.0514 'International Tables Vol C Tables 4.2.6.8 and 6.1.1.4'
Ba Ba -0.3244 2.2819 'International Tables Vol C Tables 4.2.6.8 and 6.1.1.4'

loop_
_geom_angle_atom_site_label_1
_geom_angle_atom_site_label_2
_geom_angle_atom_site_label_3
_geom_angle
_geom_angle_site_symmetry_1
_geom_angle_site_symmetry_3
O1 Al1 O9 107.36(14) . 7_565
O1 Al1 O7 111.69(15) . 6_657
O9 Al1 O7 108.91(13) 7_565 6_657
O1 Al1 O3 108.66(14) . 3_756
O9 Al1 O3 110.52(14) 7_565 3_756
O7 Al1 O3 109.69(14) 6_657 3_756
O1 B1 O5 123.8(3) . .
O1 B1 O2 118.5(3) . .
O5 B1 O2 117.7(3) . .
O3 B2 O4 124.3(3) . .
O3 B2 O2 115.8(3) . .
O4 B2 O2 120.0(3) . .
O6 B3 O4 109.8(3) . .
O6 B3 O5 109.5(3) . .
O4 B3 O5 111.1(3) . .
O6 B3 O10 112.0(3) . .
O4 B3 O10 106.9(3) . .
O5 B3 O10 107.4(3) . .
O7 B4 O6 124.6(3) . .
O7 B4 O8 116.3(3) . .
O6 B4 O8 119.1(3) . .
O9 B5 O10 123.3(3) . .
O9 B5 O8 118.3(3) . .
O10 B5 O8 118.4(3) . .
C1 C2 N1 120.6(7) . .
C1 C2 C3 117.7(7) . .
N1 C2 C3 108.0(6) . .
N2 C3 C2 118.3(8) . .
C4 N3 C5 112.7(6) . .
B1 O1 Al1 160.8(3) . .
B2 O2 B1 121.7(3) . .
B2 O3 Al1 144.1(2) . 3_746
B2 O4 B3 122.6(3) . .
B1 O5 B3 124.3(3) . .
B4 O6 B3 123.0(3) . .
B4 O7 Al1 147.3(3) . 6_557
B4 O8 B5 121.9(3) . .
B5 O9 Al1 156.3(3) . 7_566
B5 O10 B3 123.4(3) . .

loop_
_geom_bond_atom_site_label_1
_geom_bond_atom_site_label_2
_geom_bond_distance
_geom_bond_site_symmetry_2
Al1 O1 1.718(3) .
Al1 O9 1.721(3) 7_565
Al1 O7 1.726(3) 6_657
Al1 O3 1.739(3) 3_756
B1 O1 1.322(5) .
B1 O5 1.363(5) .
B1 O2 1.393(4) .
B2 O3 1.345(4) .
B2 O4 1.350(4) .
B2 O2 1.389(4) .
B3 O6 1.452(5) .
B3 O4 1.483(5) .
B3 O5 1.470(5) .
B3 O10 1.482(5) .
B4 O7 1.335(5) .
B4 O6 1.350(5) .
B4 O8 1.397(5) .
B5 O9 1.337(5) .
B5 O10 1.352(5) .
B5 O8 1.390(5) .
C1 C2 1.348(12) .
C2 N1 1.447(7) .
C2 C3 1.594(12) .
C3 N2 1.316(14) .
C4 N3 1.471(8) .
C5 N3 1.502(8) .
O3 Al1 1.739(3) 3_746
O7 Al1 1.726(3) 6_557
O9 Al1 1.721(3) 7_566
